data_7210673
loop_
_publ_author_name
'Arc\'is-Castillo, Zulema'
'Pi\~neiro-L\'opez, Luc\'ia'
'Mu\~noz, M. Carmen'
'Ballesteros, Rafael'
'Abarca, Bel\'en'
'Real, Jos\'e Antonio'

_publ_section_title
;
 Structural, magnetic and calorimetric studies of a crystalline phase of
 the spin crossover compound [Fe(tzpy)2(NCSe)2]
;
_journal_issue 17
_journal_name_full CrystEngComm
_journal_page_first 3455
_journal_paper_doi 10.1039/c3ce00003f
_journal_volume 15
_journal_year 2013
_chemical_formula_sum 'C24 H16 Fe N10 Se2'
_chemical_formula_weight 658.24
_chemical_name_systematic
;
?
;
_space_group_IT_number 2
_symmetry_cell_setting triclinic
_symmetry_space_group_name_Hall '-P 1'
_symmetry_space_group_name_H-M 'P -1'
_atom_sites_solution_hydrogens geom
_atom_sites_solution_primary direct
_atom_sites_solution_secondary difmap
_audit_creation_method SHELXL-97
_cell_angle_alpha 80.68(3)
_cell_angle_beta 71.62(3)
_cell_angle_gamma 76.25(3)
_cell_formula_units_Z 1
_cell_length_a 8.190(3)
_cell_length_b 8.861(3)
_cell_length_c 9.396(2)
_cell_measurement_temperature 325(1)
_cell_volume 625.7(4)
_computing_structure_refinement 'SHELXL-97 (Sheldrick, 2008)'
_diffrn_ambient_temperature 325(1)
_diffrn_measured_fraction_theta_full 0.995
_diffrn_measured_fraction_theta_max 0.874
_diffrn_radiation_monochromator graphite
_diffrn_radiation_source 'fine-focus sealed tube'
_diffrn_radiation_type MoK\a
_diffrn_radiation_wavelength 0.71073
_diffrn_reflns_av_R_equivalents 0.0507
_diffrn_reflns_av_sigmaI/netI 0.1255
_diffrn_reflns_limit_h_max 11
_diffrn_reflns_limit_h_min -9
_diffrn_reflns_limit_k_max 12
_diffrn_reflns_limit_k_min -12
_diffrn_reflns_limit_l_max 13
_diffrn_reflns_limit_l_min -13
_diffrn_reflns_number 5608
_diffrn_reflns_theta_full 25.00
_diffrn_reflns_theta_max 30.63
_diffrn_reflns_theta_min 3.14
_exptl_absorpt_coefficient_mu 3.547
_exptl_absorpt_correction_T_max 0.9325
_exptl_absorpt_correction_T_min 0.8711
_exptl_crystal_density_diffrn 1.747
_exptl_crystal_density_method 'not measured'
_exptl_crystal_F_000 324
_exptl_crystal_size_max 0.04
_exptl_crystal_size_mid 0.04
_exptl_crystal_size_min 0.02
_refine_diff_density_max 0.523
_refine_diff_density_min -0.423
_refine_diff_density_rms 0.087
_refine_ls_extinction_method none
_refine_ls_goodness_of_fit_ref 0.931
_refine_ls_hydrogen_treatment noref
_refine_ls_matrix_type full
_refine_ls_number_parameters 169
_refine_ls_number_reflns 3384
_refine_ls_number_restraints 0
_refine_ls_restrained_S_all 0.931
_refine_ls_R_factor_all 0.1049
_refine_ls_R_factor_gt 0.0655
_refine_ls_shift/su_max 0.036
_refine_ls_shift/su_mean 0.005
_refine_ls_structure_factor_coef Fsqd
_refine_ls_weighting_details 'calc w=1/[\s^2^(Fo^2^)+(0.0621P)^2^+0.0000P] where P=(Fo^2^+2Fc^2^)/3'
_refine_ls_weighting_scheme calc
_refine_ls_wR_factor_gt 0.1207
_refine_ls_wR_factor_ref 0.1787
_reflns_number_gt 1505
_reflns_number_total 3384
_reflns_threshold_expression >2sigma(I)
_cod_data_source_file c3ce00003f.txt
_cod_data_source_block shelxl2
_cod_original_cell_volume 625.7(3)
_cod_original_sg_symbol_H-M P-1
_cod_database_code 7210673

loop_
_symmetry_equiv_pos_as_xyz
'x, y, z'
'-x, -y, -z'

loop_
_atom_site_label
_atom_site_type_symbol
_atom_site_fract_x
_atom_site_fract_y
_atom_site_fract_z
_atom_site_U_iso_or_equiv
_atom_site_adp_type
_atom_site_occupancy
_atom_site_symmetry_multiplicity
_atom_site_calc_flag
_atom_site_refinement_flags
Fe Fe 0.5000 0.0000 0.5000 0.0381(3) Uani 1 2 d S
Se Se 0.52232(10) -0.29873(11) 0.08076(9) 0.0894(4) Uani 1 1 d .
N1 N 0.3051(6) 0.1779(5) 0.4273(5) 0.0421(11) Uani 1 1 d .
N2 N 0.3129(6) 0.2907(5) 0.3160(5) 0.0487(12) Uani 1 1 d .
N3 N 0.1444(6) 0.3606(5) 0.3261(5) 0.0453(11) Uani 1 1 d .
N4 N 0.7469(6) 0.0427(5) 0.3440(5) 0.0423(11) Uani 1 1 d .
N5 N 0.4957(6) -0.1438(5) 0.3426(6) 0.0516(13) Uani 1 1 d .
C1 C 0.1373(7) 0.1758(6) 0.5103(6) 0.0402(13) Uani 1 1 d .
C2 C 0.0286(7) 0.2948(6) 0.4459(6) 0.0396(13) Uani 1 1 d .
C3 C -0.1539(8) 0.3599(7) 0.4695(7) 0.0514(15) Uani 1 1 d .
H3 H -0.2378 0.3200 0.5494 0.062 Uiso 1 1 calc R
C4 C -0.2024(9) 0.4809(7) 0.3732(8) 0.0618(18) Uani 1 1 d .
H4 H -0.3211 0.5229 0.3869 0.074 Uiso 1 1 calc R
C5 C -0.0797(9) 0.5433(7) 0.2552(8) 0.0611(18) Uani 1 1 d .
H5 H -0.1176 0.6273 0.1922 0.073 Uiso 1 1 calc R
C6 C 0.0940(9) 0.4848(7) 0.2295(7) 0.0574(17) Uani 1 1 d .
H6 H 0.1765 0.5267 0.1497 0.069 Uiso 1 1 calc R
C7 C 0.7644(9) 0.1517(7) 0.2272(7) 0.0577(17) Uani 1 1 d .
H7 H 0.6640 0.2186 0.2117 0.069 Uiso 1 1 calc R
C8 C 0.9250(10) 0.1691(8) 0.1288(8) 0.067(2) Uani 1 1 d .
H8 H 0.9327 0.2487 0.0507 0.081 Uiso 1 1 calc R
C9 C 1.0721(10) 0.0688(8) 0.1470(7) 0.0655(19) Uani 1 1 d .
H9 H 1.1814 0.0771 0.0798 0.079 Uiso 1 1 calc R
C10 C 1.0575(8) -0.0463(7) 0.2667(7) 0.0533(16) Uani 1 1 d .
H10 H 1.1572 -0.1149 0.2818 0.064 Uiso 1 1 calc R
C11 C 0.8948(7) -0.0577(6) 0.3625(6) 0.0395(13) Uani 1 1 d .
C12 C 0.5067(7) -0.2041(7) 0.2405(7) 0.0453(14) Uani 1 1 d .

loop_
_atom_site_aniso_label
_atom_site_aniso_U_11
_atom_site_aniso_U_22
_atom_site_aniso_U_33
_atom_site_aniso_U_23
_atom_site_aniso_U_13
_atom_site_aniso_U_12
Fe 0.0307(6) 0.0381(6) 0.0430(7) -0.0033(5) -0.0117(5) -0.0009(5)
Se 0.0630(6) 0.1330(8) 0.0786(6) -0.0520(6) -0.0211(5) -0.0024(5)
N1 0.039(3) 0.045(3) 0.038(3) -0.001(2) -0.010(2) -0.004(2)
N2 0.040(3) 0.048(3) 0.049(3) 0.001(2) -0.008(2) -0.001(2)
N3 0.040(3) 0.046(3) 0.046(3) -0.002(2) -0.011(2) -0.005(2)
N4 0.048(3) 0.037(2) 0.040(3) 0.001(2) -0.017(2) -0.005(2)
N5 0.044(3) 0.050(3) 0.061(3) -0.010(3) -0.019(3) -0.003(2)
C1 0.037(3) 0.039(3) 0.043(3) -0.005(3) -0.012(3) -0.004(2)
C2 0.039(3) 0.034(3) 0.046(3) -0.004(2) -0.013(3) -0.006(2)
C3 0.036(3) 0.051(4) 0.063(4) 0.000(3) -0.015(3) -0.002(3)
C4 0.040(4) 0.060(4) 0.081(5) -0.001(4) -0.026(4) 0.006(3)
C5 0.065(5) 0.046(4) 0.063(4) 0.008(3) -0.024(4) 0.005(3)
C6 0.052(4) 0.051(4) 0.052(4) 0.013(3) -0.008(3) 0.000(3)
C7 0.064(5) 0.055(4) 0.051(4) 0.005(3) -0.020(3) -0.009(3)
C8 0.080(5) 0.065(4) 0.051(4) 0.018(3) -0.015(4) -0.022(4)
C9 0.063(5) 0.070(5) 0.055(4) 0.009(4) -0.006(4) -0.022(4)
C10 0.042(4) 0.062(4) 0.052(4) -0.007(3) -0.007(3) -0.009(3)
C11 0.043(3) 0.034(3) 0.042(3) -0.006(2) -0.015(3) -0.003(2)
C12 0.028(3) 0.049(3) 0.060(4) -0.007(3) -0.014(3) -0.005(3)

loop_
_atom_type_symbol
_atom_type_description
_atom_type_scat_dispersion_real
_atom_type_scat_dispersion_imag
_atom_type_scat_source
C C 0.0033 0.0016 'International Tables Vol C Tables 4.2.6.8 and 6.1.1.4'
H H 0.0000 0.0000 'International Tables Vol C Tables 4.2.6.8 and 6.1.1.4'
N N 0.0061 0.0033 'International Tables Vol C Tables 4.2.6.8 and 6.1.1.4'
Fe Fe 0.3463 0.8444 'International Tables Vol C Tables 4.2.6.8 and 6.1.1.4'
Se Se -0.0929 2.2259 'International Tables Vol C Tables 4.2.6.8 and 6.1.1.4'

loop_
_geom_angle_atom_site_label_1
_geom_angle_atom_site_label_2
_geom_angle_atom_site_label_3
_geom_angle
_geom_angle_site_symmetry_1
_geom_angle_site_symmetry_3
N5 Fe N5 180.00(19) . 2_656
N5 Fe N1 89.45(17) . .
N5 Fe N1 90.55(17) 2_656 .
N5 Fe N1 90.55(17) . 2_656
N5 Fe N1 89.45(17) 2_656 2_656
N1 Fe N1 180.0(2) . 2_656
N5 Fe N4 86.43(18) . .
N5 Fe N4 93.57(18) 2_656 .
N1 Fe N4 104.00(17) . .
N1 Fe N4 76.00(17) 2_656 .
N5 Fe N4 93.57(18) . 2_656
N5 Fe N4 86.43(18) 2_656 2_656
N1 Fe N4 76.00(17) . 2_656
N1 Fe N4 104.00(17) 2_656 2_656
N4 Fe N4 180.0 . 2_656
N2 N1 C1 111.4(4) . .
N2 N1 Fe 133.7(4) . .
C1 N1 Fe 114.9(3) . .
N1 N2 N3 105.6(4) . .
N2 N3 C2 111.9(5) . .
N2 N3 C6 124.4(5) . .
C2 N3 C6 123.7(5) . .
C7 N4 C11 118.0(5) . .
C7 N4 Fe 125.5(4) . .
C11 N4 Fe 116.4(4) . .
C12 N5 Fe 168.7(5) . .
N1 C1 C2 107.5(5) . .
N1 C1 C11 118.5(5) . 2_656
C2 C1 C11 134.0(5) . 2_656
N3 C2 C1 103.6(5) . .
N3 C2 C3 117.2(5) . .
C1 C2 C3 139.2(5) . .
C4 C3 C2 118.7(6) . .
C3 C4 C5 121.6(6) . .
C6 C5 C4 121.4(6) . .
C5 C6 N3 117.4(6) . .
N4 C7 C8 122.7(6) . .
C9 C8 C7 119.3(6) . .
C8 C9 C10 119.2(6) . .
C11 C10 C9 119.2(6) . .
N4 C11 C10 121.5(5) . .
N4 C11 C1 114.2(5) . 2_656
C10 C11 C1 124.2(5) . 2_656
N5 C12 Se 179.6(5) . .

loop_
_geom_bond_atom_site_label_1
_geom_bond_atom_site_label_2
_geom_bond_distance
_geom_bond_site_symmetry_2
Fe N5 2.116(5) .
Fe N5 2.116(5) 2_656
Fe N1 2.154(4) .
Fe N1 2.154(4) 2_656
Fe N4 2.167(5) .
Fe N4 2.167(5) 2_656
Se C12 1.791(6) .
N1 N2 1.322(6) .
N1 C1 1.352(7) .
N2 N3 1.352(6) .
N3 C2 1.373(7) .
N3 C6 1.379(7) .
N4 C7 1.334(7) .
N4 C11 1.364(7) .
N5 C12 1.141(7) .
C1 C2 1.399(7) .
C1 C11 1.455(7) 2_656
C2 C3 1.428(7) .
C3 C4 1.355(8) .
C4 C5 1.381(9) .
C5 C6 1.351(8) .
C7 C8 1.375(9) .
C8 C9 1.357(9) .
C9 C10 1.386(8) .
C10 C11 1.369(8) .
C11 C1 1.455(7) 2_656
